data_4038915
loop_
_publ_author_name
'Chaudhri, Nivedita'
'Zeller, Matthias'
'Br\"uckner, Christian'

_publ_section_title
;
 Stepwise Reduction of Octaethyl-\b,\b&#x2032;-dioxochlorin Isomers:
 Access to Structurally and Electronically Diverse Hydroporphyrins
;
_journal_name_full 'The Journal of Organic Chemistry'
_journal_paper_doi 10.1021/acs.joc.0c01989
_journal_year 2020
_chemical_absolute_configuration ukn
_chemical_formula_sum 'C38 H54 N4 O2'
_chemical_formula_weight 598.85
_space_group_crystal_system orthorhombic
_space_group_IT_number 29
_space_group_name_Hall 'P 2c -2ac'
_space_group_name_H-M_alt 'P c a 21'
_atom_sites_solution_hydrogens geom
_atom_sites_solution_primary direct
_atom_sites_solution_secondary difmap
_audit_creation_method SHELXL-2018/3
_cell_angle_alpha 90
_cell_angle_beta 90
_cell_angle_gamma 90
_cell_formula_units_Z 4
_cell_length_a 13.3711(5)
_cell_length_b 12.8050(5)
_cell_length_c 20.1366(7)
_cell_measurement_reflns_used 9781
_cell_measurement_temperature 150(2)
_cell_measurement_theta_max 33.7377
_cell_measurement_theta_min 2.4235
_cell_volume 3447.7(2)
_computing_cell_refinement 'SAINT V8.40A (Bruker, 2019)'
_computing_data_collection 'Apex3 v2019.1-0 (Bruker, 2019)'
_computing_data_reduction 'SAINT V8.40A (Bruker, 2019)'
_computing_structure_refinement
;  
SHELXL-2018/3 (Sheldrick, 2015, 2018), 
SHELXLE Rev1117 (H\"ubschle et al., 2011)
;
_computing_structure_solution 'SHELXS-97 (Sheldrick, 2008)'
_diffrn_ambient_temperature 150(2)
_diffrn_detector_area_resol_mean 7.4074
_diffrn_measured_fraction_theta_full 0.999
_diffrn_measured_fraction_theta_max 0.999
_diffrn_measurement_device_type
;
Bruker AXS D8 Quest diffractometer with PhotonII charge-integrating pixel 
array detector (CPAD)
;
_diffrn_measurement_method 'omega and phi scans'
_diffrn_radiation_monochromator 'Triumph curved graphite crystal'
_diffrn_radiation_type MoK\a
_diffrn_radiation_wavelength 0.71073
_diffrn_reflns_av_R_equivalents 0.0558
_diffrn_reflns_av_unetI/netI 0.0356
_diffrn_reflns_Laue_measured_fraction_full 0.999
_diffrn_reflns_Laue_measured_fraction_max 0.999
_diffrn_reflns_limit_h_max 20
_diffrn_reflns_limit_h_min -20
_diffrn_reflns_limit_k_max 20
_diffrn_reflns_limit_k_min -20
_diffrn_reflns_limit_l_max 31
_diffrn_reflns_limit_l_min -31
_diffrn_reflns_number 98276
_diffrn_reflns_point_group_measured_fraction_full 0.998
_diffrn_reflns_point_group_measured_fraction_max 0.996
_diffrn_reflns_theta_full 25.242
_diffrn_reflns_theta_max 33.774
_diffrn_reflns_theta_min 2.423
_diffrn_source 'fine focus sealed tube X-ray source'
_diffrn_source_current '30 mA'
_diffrn_source_voltage '50 kV'
_exptl_absorpt_coefficient_mu 0.071
_exptl_absorpt_correction_T_max 0.7467
_exptl_absorpt_correction_T_min 0.6401
_exptl_absorpt_correction_type multi-scan
_exptl_absorpt_process_details
;
 SADABS 2016/2: Krause, L., Herbst-Irmer, R., Sheldrick G.M. & Stalke D.,
 J. Appl. Cryst. 48 (2015) 3-10
;
_exptl_crystal_colour green
_exptl_crystal_density_diffrn 1.154
_exptl_crystal_description plate
_exptl_crystal_F_000 1304
_exptl_crystal_size_max 0.530
_exptl_crystal_size_mid 0.500
_exptl_crystal_size_min 0.050
_refine_diff_density_max 0.277
_refine_diff_density_min -0.254
_refine_diff_density_rms 0.040
_refine_ls_abs_structure_details
;
 Flack x determined using 4940 quotients [(I+)-(I-)]/[(I+)+(I-)]
 (Parsons, Flack and Wagner, Acta Cryst. B69 (2013) 249-259).
;
_refine_ls_abs_structure_Flack 0.4(3)
_refine_ls_extinction_coef 0.0049(10)
_refine_ls_extinction_expression Fc^*^=kFc[1+0.001xFc^2^\l^3^/sin(2\q)]^-1/4^
_refine_ls_extinction_method 'SHELXL-2018/3 (Sheldrick 2018)'
_refine_ls_goodness_of_fit_ref 1.052
_refine_ls_hydrogen_treatment constr
_refine_ls_matrix_type full
_refine_ls_number_parameters 559
_refine_ls_number_reflns 13744
_refine_ls_number_restraints 679
_refine_ls_restrained_S_all 1.074
_refine_ls_R_factor_all 0.0551
_refine_ls_R_factor_gt 0.0432
_refine_ls_shift/su_max 0.000
_refine_ls_shift/su_mean 0.000
_refine_ls_structure_factor_coef Fsqd
_refine_ls_weighting_details 'w=1/[\s^2^(Fo^2^)+(0.0550P)^2^+0.4599P] where P=(Fo^2^+2Fc^2^)/3'
_refine_ls_weighting_scheme calc
_refine_ls_wR_factor_gt 0.1085
_refine_ls_wR_factor_ref 0.1157
_reflns_Friedel_coverage 0.946
_reflns_Friedel_fraction_full 0.997
_reflns_Friedel_fraction_max 0.992
_reflns_number_gt 11570
_reflns_number_total 13744
_reflns_threshold_expression 'I > 2\s(I)'
_cod_data_source_file jo0c01989_si_003.cif
_cod_data_source_block 10-(OMe)7_17-Z
_cod_database_code 4038915
_shelx_shelxl_version_number 2018/3
_shelx_space_group_comment
;
The symmetry employed for this shelxl refinement is uniquely defined
by the following loop, which should always be used as a source of
symmetry information in preference to the above space-group names.
They are only intended as comments.
;
_shelx_estimated_absorpt_t_min 0.963
_shelx_estimated_absorpt_t_max 0.996

loop_
_space_group_symop_operation_xyz
'x, y, z'
'-x, -y, z+1/2'
'x+1/2, -y, z'
'-x+1/2, y, z+1/2'

loop_
_atom_site_label
_atom_site_type_symbol
_atom_site_fract_x
_atom_site_fract_y
_atom_site_fract_z
_atom_site_U_iso_or_equiv
_atom_site_adp_type
_atom_site_occupancy
_atom_site_site_symmetry_order
_atom_site_calc_flag
_atom_site_refinement_flags_posn
_atom_site_refinement_flags_adp
_atom_site_refinement_flags_occupancy
_atom_site_disorder_assembly
_atom_site_disorder_group
C1 C 0.67868(11) 0.07275(11) 0.30607(8) 0.0233(3) Uani 0.816(3) 1 d D U P A 1
C2 C 0.7682(3) 0.0022(3) 0.29261(16) 0.0235(5) Uani 0.816(3) 1 d D U P A 1
C3 C 0.7794(3) 0.0185(3) 0.2167(2) 0.0301(7) Uani 0.816(3) 1 d D U P A 1
H3 H 0.751864 -0.044173 0.193450 0.036 Uiso 0.816(3) 1 calc R U P A 1
C4 C 0.71168(11) 0.11164(12) 0.20204(8) 0.0242(3) Uani 0.816(3) 1 d D U P A 1
O1 O 0.87688(12) 0.03815(16) 0.19238(9) 0.0417(4) Uani 0.816(3) 1 d D U P A 1
C25 C 0.9329(3) -0.0552(3) 0.18153(19) 0.0567(10) Uani 0.816(3) 1 d D U P A 1
H25A H 0.897253 -0.099943 0.149944 0.085 Uiso 0.816(3) 1 calc R U P A 1
H25B H 0.941187 -0.092384 0.223713 0.085 Uiso 0.816(3) 1 calc R U P A 1
H25C H 0.998815 -0.037344 0.163490 0.085 Uiso 0.816(3) 1 calc R U P A 1
C21 C 0.7475(2) -0.11347(18) 0.30932(16) 0.0350(5) Uani 0.816(3) 1 d D U P A 1
H21A H 0.804732 -0.155683 0.293442 0.042 Uiso 0.816(3) 1 calc R U P A 1
H21B H 0.744628 -0.120805 0.358229 0.042 Uiso 0.816(3) 1 calc R U P A 1
C22 C 0.6519(2) -0.1591(2) 0.2801(3) 0.0610(9) Uani 0.816(3) 1 d D U P A 1
H22A H 0.655076 -0.156099 0.231557 0.091 Uiso 0.816(3) 1 calc R U P A 1
H22B H 0.594264 -0.118626 0.295726 0.091 Uiso 0.816(3) 1 calc R U P A 1
H22C H 0.644773 -0.231909 0.294368 0.091 Uiso 0.816(3) 1 calc R U P A 1
C23 C 0.8591(3) 0.0389(2) 0.33390(19) 0.0287(5) Uani 0.816(3) 1 d D U P A 1
H23A H 0.847106 0.021324 0.381114 0.034 Uiso 0.816(3) 1 calc R U P A 1
H23B H 0.918913 -0.000437 0.319218 0.034 Uiso 0.816(3) 1 calc R U P A 1
C24 C 0.8812(2) 0.1552(2) 0.32866(16) 0.0375(5) Uani 0.816(3) 1 d D U P A 1
H24A H 0.896635 0.172873 0.282439 0.056 Uiso 0.816(3) 1 calc R U P A 1
H24B H 0.938534 0.172500 0.356883 0.056 Uiso 0.816(3) 1 calc R U P A 1
H24C H 0.822596 0.194978 0.343278 0.056 Uiso 0.816(3) 1 calc R U P A 1
C11 C 0.39627(11) 0.41687(11) 0.20511(8) 0.0240(3) Uani 0.816(3) 1 d D U P A 1
C12 C 0.3177(3) 0.4986(3) 0.22315(19) 0.0234(6) Uani 0.816(3) 1 d D U P A 1
C13 C 0.28159(16) 0.45703(17) 0.29117(10) 0.0247(3) Uani 0.816(3) 1 d D U P A 1
H13 H 0.217718 0.417675 0.284746 0.030 Uiso 0.816(3) 1 calc R U P A 1
C14 C 0.36413(12) 0.38031(12) 0.30961(8) 0.0268(3) Uani 0.816(3) 1 d D U P A 1
O2 O 0.26841(14) 0.53092(14) 0.34279(8) 0.0354(4) Uani 0.816(3) 1 d D U P A 1
C34 C 0.1803(3) 0.5915(3) 0.3369(2) 0.0342(7) Uani 0.816(3) 1 d D U P A 1
H34A H 0.177786 0.623465 0.292730 0.051 Uiso 0.816(3) 1 calc R U P A 1
H34B H 0.180481 0.646421 0.370831 0.051 Uiso 0.816(3) 1 calc R U P A 1
H34C H 0.121700 0.546637 0.343150 0.051 Uiso 0.816(3) 1 calc R U P A 1
C30 C 0.37200(17) 0.60475(16) 0.22874(15) 0.0361(5) Uani 0.816(3) 1 d D U P A 1
H30A H 0.393845 0.626417 0.183827 0.043 Uiso 0.816(3) 1 calc R U P A 1
H30B H 0.323761 0.657581 0.244932 0.043 Uiso 0.816(3) 1 calc R U P A 1
C31 C 0.46328(19) 0.6048(2) 0.2749(2) 0.0521(7) Uani 0.816(3) 1 d D U P A 1
H31A H 0.508641 0.548111 0.262126 0.078 Uiso 0.816(3) 1 calc R U P A 1
H31B H 0.441287 0.594428 0.320848 0.078 Uiso 0.816(3) 1 calc R U P A 1
H31C H 0.498221 0.671796 0.271186 0.078 Uiso 0.816(3) 1 calc R U P A 1
C32 C 0.23261(17) 0.50594(19) 0.17230(10) 0.0303(4) Uani 0.816(3) 1 d D U P A 1
H32A H 0.178956 0.549566 0.191750 0.036 Uiso 0.816(3) 1 calc R U P A 1
H32B H 0.258339 0.543408 0.132837 0.036 Uiso 0.816(3) 1 calc R U P A 1
C33 C 0.1866(2) 0.4062(2) 0.14921(17) 0.0458(7) Uani 0.816(3) 1 d D U P A 1
H33A H 0.134131 0.421449 0.116663 0.069 Uiso 0.816(3) 1 calc R U P A 1
H33B H 0.157516 0.369298 0.187198 0.069 Uiso 0.816(3) 1 calc R U P A 1
H33C H 0.238068 0.362382 0.128582 0.069 Uiso 0.816(3) 1 calc R U P A 1
C1B C 0.67868(11) 0.07275(11) 0.30607(8) 0.0233(3) Uani 0.184(3) 1 d D U P A 2
C2B C 0.7633(13) -0.0042(13) 0.2846(9) 0.030(2) Uani 0.184(3) 1 d D U P A 2
C3B C 0.7976(11) 0.0391(11) 0.2165(7) 0.024(2) Uani 0.184(3) 1 d D U P A 2
H3B H 0.860523 0.080326 0.222173 0.028 Uiso 0.184(3) 1 calc R U P A 2
C4B C 0.71168(11) 0.11164(12) 0.20204(8) 0.0242(3) Uani 0.184(3) 1 d D U P A 2
O1B O 0.8098(5) -0.0341(6) 0.1657(4) 0.0362(16) Uani 0.184(3) 1 d D U P A 2
C25B C 0.8992(11) -0.0900(14) 0.1674(8) 0.046(3) Uani 0.184(3) 1 d D U P A 2
H25D H 0.914732 -0.115916 0.122748 0.069 Uiso 0.184(3) 1 calc R U P A 2
H25E H 0.892389 -0.149192 0.197903 0.069 Uiso 0.184(3) 1 calc R U P A 2
H25F H 0.953277 -0.044307 0.182643 0.069 Uiso 0.184(3) 1 calc R U P A 2
C21B C 0.7200(11) -0.1140(10) 0.2838(9) 0.050(3) Uani 0.184(3) 1 d D U P A 2
H21C H 0.698923 -0.132695 0.329433 0.060 Uiso 0.184(3) 1 calc R U P A 2
H21D H 0.773006 -0.163532 0.270279 0.060 Uiso 0.184(3) 1 calc R U P A 2
C22B C 0.6298(12) -0.1266(12) 0.2367(11) 0.068(3) Uani 0.184(3) 1 d D U P A 2
H22D H 0.646780 -0.098285 0.192912 0.102 Uiso 0.184(3) 1 calc R U P A 2
H22E H 0.572216 -0.088745 0.254782 0.102 Uiso 0.184(3) 1 calc R U P A 2
H22F H 0.613102 -0.200833 0.232453 0.102 Uiso 0.184(3) 1 calc R U P A 2
C23B C 0.8473(13) 0.0104(12) 0.3348(10) 0.038(3) Uani 0.184(3) 1 d D U P A 2
H23C H 0.825270 -0.020132 0.377544 0.045 Uiso 0.184(3) 1 calc R U P A 2
H23D H 0.905670 -0.030524 0.319459 0.045 Uiso 0.184(3) 1 calc R U P A 2
C24B C 0.8808(11) 0.1176(13) 0.3475(8) 0.050(3) Uani 0.184(3) 1 d D U P A 2
H24D H 0.920967 0.142169 0.309928 0.074 Uiso 0.184(3) 1 calc R U P A 2
H24E H 0.921349 0.119145 0.388041 0.074 Uiso 0.184(3) 1 calc R U P A 2
H24F H 0.822468 0.163113 0.353066 0.074 Uiso 0.184(3) 1 calc R U P A 2
C11B C 0.39627(11) 0.41687(11) 0.20511(8) 0.0240(3) Uani 0.184(3) 1 d D U P A 2
C12B C 0.3152(14) 0.4987(14) 0.2207(9) 0.030(3) Uani 0.184(3) 1 d D U P A 2
C13B C 0.3159(7) 0.4931(7) 0.2972(5) 0.0242(14) Uani 0.184(3) 1 d D U P A 2
H13B H 0.357716 0.549828 0.317028 0.029 Uiso 0.184(3) 1 calc R U P A 2
C14B C 0.36413(12) 0.38031(12) 0.30961(8) 0.0268(3) Uani 0.184(3) 1 d D U P A 2
O2B O 0.2211(5) 0.4859(5) 0.3286(4) 0.0364(16) Uani 0.184(3) 1 d D U P A 2
C34B C 0.1578(13) 0.5724(14) 0.3298(12) 0.041(3) Uani 0.184(3) 1 d D U P A 2
H34D H 0.191424 0.632073 0.309052 0.062 Uiso 0.184(3) 1 calc R U P A 2
H34E H 0.141171 0.589620 0.375938 0.062 Uiso 0.184(3) 1 calc R U P A 2
H34F H 0.096341 0.556393 0.305344 0.062 Uiso 0.184(3) 1 calc R U P A 2
C30B C 0.3347(10) 0.6098(8) 0.1950(6) 0.044(2) Uani 0.184(3) 1 d D U P A 2
H30C H 0.322646 0.610947 0.146543 0.053 Uiso 0.184(3) 1 calc R U P A 2
H30D H 0.285619 0.657587 0.215867 0.053 Uiso 0.184(3) 1 calc R U P A 2
C31B C 0.4398(11) 0.6518(10) 0.2084(9) 0.061(3) Uani 0.184(3) 1 d D U P A 2
H31D H 0.488458 0.612234 0.182045 0.091 Uiso 0.184(3) 1 calc R U P A 2
H31E H 0.455551 0.644195 0.255703 0.091 Uiso 0.184(3) 1 calc R U P A 2
H31F H 0.442931 0.725701 0.196042 0.091 Uiso 0.184(3) 1 calc R U P A 2
C32B C 0.2150(10) 0.4590(12) 0.1943(10) 0.059(3) Uani 0.184(3) 1 d D U P A 2
H32C H 0.165363 0.480125 0.228195 0.071 Uiso 0.184(3) 1 calc R U P A 2
H32D H 0.200992 0.502843 0.154841 0.071 Uiso 0.184(3) 1 calc R U P A 2
C33B C 0.1881(12) 0.3638(14) 0.1766(11) 0.062(3) Uani 0.184(3) 1 d D U P A 2
H33D H 0.123209 0.366516 0.153989 0.093 Uiso 0.184(3) 1 calc R U P A 2
H33E H 0.182711 0.319635 0.216168 0.093 Uiso 0.184(3) 1 calc R U P A 2
H33F H 0.238348 0.334524 0.146443 0.093 Uiso 0.184(3) 1 calc R U P A 2
N1 N 0.65230(9) 0.13472(10) 0.25441(7) 0.0222(2) Uani 1 1 d . . . . .
N2 N 0.56809(9) 0.27857(10) 0.15521(6) 0.0221(2) Uani 1 1 d . . . . .
H2 H 0.553398 0.260632 0.196255 0.027 Uiso 1 1 calc R U . . .
N3 N 0.42193(9) 0.35460(10) 0.25665(7) 0.0239(2) Uani 1 1 d . . . . .
N4 N 0.50655(9) 0.21183(10) 0.35572(6) 0.0218(2) Uani 1 1 d . . . . .
H4 H 0.520004 0.228699 0.314311 0.026 Uiso 1 1 calc R U . . .
C5 C 0.70949(11) 0.15889(12) 0.14013(8) 0.0252(3) Uani 1 1 d . . . . .
H5 H 0.758010 0.135669 0.108989 0.030 Uiso 1 1 calc R U . A 1
C6 C 0.64431(11) 0.23650(11) 0.11833(7) 0.0224(2) Uani 1 1 d . . . . .
C7 C 0.64246(12) 0.28674(12) 0.05483(8) 0.0246(3) Uani 1 1 d . . . . .
C8 C 0.56445(12) 0.35721(12) 0.05490(8) 0.0262(3) Uani 1 1 d . . . . .
C9 C 0.51800(11) 0.35273(11) 0.11888(7) 0.0239(3) Uani 1 1 d . . . . .
C10 C 0.43960(12) 0.41475(12) 0.14228(8) 0.0269(3) Uani 1 1 d . . . . .
H10 H 0.412010 0.462107 0.110920 0.032 Uiso 1 1 calc R U . A 1
C15 C 0.36971(12) 0.33713(13) 0.37235(8) 0.0271(3) Uani 1 1 d . . . . .
H15 H 0.324774 0.364390 0.404515 0.033 Uiso 1 1 calc R U . A 1
C16 C 0.43394(11) 0.25782(11) 0.39399(7) 0.0231(3) Uani 1 1 d . . . . .
C17 C 0.43625(12) 0.20785(12) 0.45745(7) 0.0252(3) Uani 1 1 d . . . . .
C18 C 0.51076(12) 0.13255(12) 0.45567(8) 0.0245(3) Uani 1 1 d . . . . .
C19 C 0.55525(11) 0.13569(11) 0.39131(7) 0.0223(2) Uani 1 1 d . . . . .
C20 C 0.63437(11) 0.07403(12) 0.36835(8) 0.0252(3) Uani 1 1 d . . . . .
H20 H 0.661501 0.026448 0.399740 0.030 Uiso 1 1 calc R U . A 1
C26 C 0.71791(14) 0.26809(14) 0.00077(8) 0.0317(3) Uani 1 1 d . . . . .
H26A H 0.689163 0.290343 -0.042269 0.038 Uiso 1 1 calc R U . . .
H26B H 0.732289 0.192382 -0.002069 0.038 Uiso 1 1 calc R U . . .
C27 C 0.81558(15) 0.32714(18) 0.01276(10) 0.0414(4) Uani 1 1 d . . . . .
H27A H 0.862281 0.312726 -0.023612 0.062 Uiso 1 1 calc R U . . .
H27B H 0.845123 0.304278 0.054857 0.062 Uiso 1 1 calc R U . . .
H27C H 0.801961 0.402275 0.014717 0.062 Uiso 1 1 calc R U . . .
C28 C 0.52887(16) 0.42480(16) -0.00131(9) 0.0380(4) Uani 1 1 d . . . . .
H28A H 0.584276 0.434992 -0.033270 0.046 Uiso 1 1 calc R U . . .
H28B H 0.509803 0.494188 0.016301 0.046 Uiso 1 1 calc R U . . .
C29 C 0.4392(2) 0.3769(2) -0.03754(12) 0.0559(6) Uani 1 1 d . . . . .
H29A H 0.418887 0.422872 -0.074012 0.084 Uiso 1 1 calc R U . . .
H29B H 0.383486 0.368639 -0.006379 0.084 Uiso 1 1 calc R U . . .
H29C H 0.457965 0.308423 -0.055410 0.084 Uiso 1 1 calc R U . . .
C35 C 0.36834(15) 0.23311(15) 0.51451(9) 0.0352(4) Uani 1 1 d . . . . .
H35A H 0.346345 0.306670 0.510546 0.042 Uiso 1 1 calc R U . . .
H35B H 0.406444 0.226410 0.556450 0.042 Uiso 1 1 calc R U . . .
C36 C 0.2765(2) 0.1633(3) 0.51818(15) 0.0644(8) Uani 1 1 d . . . . .
H36A H 0.238272 0.169434 0.476844 0.097 Uiso 1 1 calc R U . . .
H36B H 0.234615 0.184912 0.555668 0.097 Uiso 1 1 calc R U . . .
H36C H 0.297495 0.090644 0.524376 0.097 Uiso 1 1 calc R U . . .
C37 C 0.54107(14) 0.05843(13) 0.50994(8) 0.0308(3) Uani 1 1 d . . . . .
H37A H 0.517077 0.085943 0.553039 0.037 Uiso 1 1 calc R U . . .
H37B H 0.614983 0.055012 0.511846 0.037 Uiso 1 1 calc R U . . .
C38 C 0.49966(19) -0.05192(15) 0.50005(11) 0.0439(4) Uani 1 1 d . . . . .
H38A H 0.426422 -0.049898 0.501465 0.066 Uiso 1 1 calc R U . . .
H38B H 0.524505 -0.097568 0.535456 0.066 Uiso 1 1 calc R U . . .
H38C H 0.521533 -0.078936 0.456895 0.066 Uiso 1 1 calc R U . . .

loop_
_atom_site_aniso_label
_atom_site_aniso_U_11
_atom_site_aniso_U_22
_atom_site_aniso_U_33
_atom_site_aniso_U_23
_atom_site_aniso_U_13
_atom_site_aniso_U_12
C1 0.0205(6) 0.0213(6) 0.0280(6) 0.0013(5) -0.0008(5) 0.0021(4)
C2 0.0250(11) 0.0211(10) 0.0243(10) 0.0049(8) -0.0001(8) 0.0042(8)
C3 0.0262(14) 0.0321(13) 0.0322(12) -0.0003(10) -0.0007(10) 0.0108(10)
C4 0.0221(6) 0.0247(6) 0.0258(6) -0.0008(5) -0.0020(5) 0.0056(5)
O1 0.0302(7) 0.0603(11) 0.0346(8) 0.0123(7) 0.0068(6) 0.0214(7)
C25 0.0495(18) 0.081(3) 0.0394(16) 0.0095(15) 0.0090(14) 0.0460(18)
C21 0.0317(11) 0.0211(8) 0.0522(14) 0.0017(9) -0.0002(10) 0.0032(8)
C22 0.0451(15) 0.0312(12) 0.107(3) -0.0093(15) -0.0005(17) -0.0066(11)
C23 0.0235(10) 0.0309(13) 0.0316(10) 0.0056(10) -0.0049(8) 0.0013(9)
C24 0.0291(10) 0.0317(11) 0.0516(16) -0.0005(10) -0.0062(10) -0.0052(9)
C11 0.0225(6) 0.0226(6) 0.0268(6) 0.0000(5) -0.0007(5) 0.0055(5)
C12 0.0222(11) 0.0199(11) 0.0279(11) -0.0011(10) -0.0018(10) 0.0040(10)
C13 0.0233(8) 0.0256(8) 0.0252(8) -0.0013(7) 0.0006(6) 0.0056(7)
C14 0.0270(7) 0.0269(6) 0.0264(6) -0.0022(5) -0.0006(5) 0.0080(5)
O2 0.0394(9) 0.0367(8) 0.0303(7) -0.0079(6) -0.0027(6) 0.0172(7)
C34 0.0309(14) 0.0343(14) 0.0374(14) -0.0050(11) 0.0007(11) 0.0131(11)
C30 0.0281(9) 0.0212(8) 0.0589(15) 0.0004(9) 0.0030(10) 0.0008(7)
C31 0.0298(11) 0.0343(11) 0.092(2) -0.0102(13) -0.0117(12) -0.0041(9)
C32 0.0286(9) 0.0355(10) 0.0267(9) -0.0004(8) -0.0044(7) 0.0123(8)
C33 0.0415(12) 0.0433(13) 0.0527(16) -0.0180(12) -0.0225(12) 0.0108(11)
C1B 0.0205(6) 0.0213(6) 0.0280(6) 0.0013(5) -0.0008(5) 0.0021(4)
C2B 0.021(4) 0.030(4) 0.039(4) -0.004(4) -0.003(4) 0.015(4)
C3B 0.023(4) 0.033(4) 0.015(3) 0.004(3) 0.003(3) 0.012(4)
C4B 0.0221(6) 0.0247(6) 0.0258(6) -0.0008(5) -0.0020(5) 0.0056(5)
O1B 0.034(3) 0.040(3) 0.034(3) 0.001(3) 0.005(2) 0.022(3)
C25B 0.041(6) 0.059(6) 0.038(5) 0.010(5) 0.002(4) 0.034(5)
C21B 0.043(5) 0.033(4) 0.073(6) -0.005(5) 0.010(5) 0.005(4)
C22B 0.061(7) 0.037(5) 0.105(9) -0.019(6) 0.013(7) -0.013(5)
C23B 0.031(5) 0.045(6) 0.038(5) 0.005(5) 0.002(4) 0.010(5)
C24B 0.036(5) 0.062(7) 0.051(6) 0.001(5) -0.004(5) 0.006(5)
C11B 0.0225(6) 0.0226(6) 0.0268(6) 0.0000(5) -0.0007(5) 0.0055(5)
C12B 0.030(5) 0.026(5) 0.035(5) -0.002(4) 0.005(4) 0.007(4)
C13B 0.020(3) 0.020(3) 0.033(3) -0.001(3) 0.007(3) 0.002(3)
C14B 0.0270(7) 0.0269(6) 0.0264(6) -0.0022(5) -0.0006(5) 0.0080(5)
O2B 0.026(3) 0.025(3) 0.059(4) 0.011(3) 0.022(3) 0.009(2)
C34B 0.036(6) 0.044(6) 0.044(6) -0.005(5) 0.011(5) 0.021(5)
C30B 0.059(5) 0.029(4) 0.044(4) 0.007(3) 0.008(4) 0.020(4)
C31B 0.066(6) 0.037(5) 0.079(6) -0.003(5) 0.034(5) -0.010(4)
C32B 0.045(5) 0.059(5) 0.073(6) -0.018(5) -0.009(5) 0.012(5)
C33B 0.044(5) 0.064(6) 0.078(7) -0.024(6) -0.005(6) 0.000(5)
N1 0.0210(5) 0.0211(5) 0.0246(5) -0.0003(4) -0.0022(4) 0.0024(4)
N2 0.0222(5) 0.0227(5) 0.0216(5) 0.0018(4) 0.0011(4) 0.0029(4)
N3 0.0235(5) 0.0236(5) 0.0247(5) -0.0010(4) -0.0001(4) 0.0050(4)
N4 0.0222(5) 0.0221(5) 0.0211(5) 0.0008(4) 0.0003(4) 0.0007(4)
C5 0.0239(6) 0.0269(6) 0.0246(6) -0.0018(5) -0.0002(5) 0.0052(5)
C6 0.0224(6) 0.0224(6) 0.0223(6) -0.0017(5) -0.0002(5) 0.0016(5)
C7 0.0267(6) 0.0248(6) 0.0222(6) -0.0001(5) 0.0012(5) 0.0028(5)
C8 0.0292(7) 0.0257(6) 0.0237(6) 0.0034(5) 0.0010(5) 0.0051(5)
C9 0.0242(6) 0.0229(6) 0.0248(6) 0.0024(5) 0.0005(5) 0.0036(5)
C10 0.0269(7) 0.0266(7) 0.0273(7) 0.0036(5) 0.0009(5) 0.0080(5)
C15 0.0298(7) 0.0278(7) 0.0238(6) -0.0027(5) 0.0009(5) 0.0072(6)
C16 0.0248(6) 0.0224(6) 0.0220(6) -0.0020(5) 0.0006(5) 0.0008(5)
C17 0.0280(7) 0.0259(6) 0.0218(6) -0.0024(5) 0.0004(5) -0.0012(5)
C18 0.0269(7) 0.0239(6) 0.0227(6) 0.0009(5) -0.0011(5) -0.0023(5)
C19 0.0228(6) 0.0213(6) 0.0229(6) 0.0012(5) -0.0019(5) -0.0017(5)
C20 0.0235(6) 0.0239(6) 0.0281(7) 0.0048(5) 0.0006(5) 0.0022(5)
C26 0.0365(8) 0.0352(8) 0.0233(7) -0.0015(6) 0.0051(6) 0.0078(6)
C27 0.0337(9) 0.0527(11) 0.0379(9) -0.0005(8) 0.0118(7) 0.0038(8)
C28 0.0465(10) 0.0387(9) 0.0287(8) 0.0094(7) 0.0047(7) 0.0138(8)
C29 0.0604(15) 0.0680(15) 0.0391(11) 0.0080(10) -0.0161(10) 0.0143(12)
C35 0.0429(10) 0.0390(9) 0.0235(7) -0.0024(6) 0.0057(6) 0.0064(7)
C36 0.0518(14) 0.0797(18) 0.0617(16) -0.0142(14) 0.0309(12) -0.0108(12)
C37 0.0362(8) 0.0316(7) 0.0245(7) 0.0045(6) -0.0029(6) -0.0005(6)
C38 0.0578(12) 0.0323(8) 0.0415(10) 0.0117(7) -0.0035(9) -0.0067(8)

loop_
_atom_type_symbol
_atom_type_description
_atom_type_scat_dispersion_real
_atom_type_scat_dispersion_imag
_atom_type_scat_source
C C 0.0033 0.0016 'International Tables Vol C Tables 4.2.6.8 and 6.1.1.4'
H H 0.0000 0.0000 'International Tables Vol C Tables 4.2.6.8 and 6.1.1.4'
N N 0.0061 0.0033 'International Tables Vol C Tables 4.2.6.8 and 6.1.1.4'
O O 0.0106 0.0060 'International Tables Vol C Tables 4.2.6.8 and 6.1.1.4'

loop_
_geom_angle_atom_site_label_1
_geom_angle_atom_site_label_2
_geom_angle_atom_site_label_3
_geom_angle
_geom_angle_site_symmetry_1
_geom_angle_site_symmetry_3
_geom_angle_publ_flag
N1 C1 C20 125.17(13) . . ?
N1 C1 C2 114.52(17) . . ?
C20 C1 C2 120.22(17) . . ?
C1 C2 C21 112.9(3) . . ?
C1 C2 C23 110.0(3) . . ?
C21 C2 C23 108.4(3) . . ?
C1 C2 C3 99.8(2) . . ?
C21 C2 C3 111.2(3) . . ?
C23 C2 C3 114.4(3) . . ?
O1 C3 C4 109.9(3) . . ?
O1 C3 C2 117.0(3) . . ?
C4 C3 C2 103.9(3) . . ?
O1 C3 H3 108.6 . . ?
C4 C3 H3 108.6 . . ?
C2 C3 H3 108.6 . . ?
N1 C4 C5 126.40(13) . . ?
N1 C4 C3 111.57(19) . . ?
C5 C4 C3 121.87(19) . . ?
C3 O1 C25 112.8(3) . . ?
O1 C25 H25A 109.5 . . ?
O1 C25 H25B 109.5 . . ?
H25A C25 H25B 109.5 . . ?
O1 C25 H25C 109.5 . . ?
H25A C25 H25C 109.5 . . ?
H25B C25 H25C 109.5 . . ?
C22 C21 C2 115.7(3) . . ?
C22 C21 H21A 108.3 . . ?
C2 C21 H21A 108.3 . . ?
C22 C21 H21B 108.3 . . ?
C2 C21 H21B 108.3 . . ?
H21A C21 H21B 107.4 . . ?
C21 C22 H22A 109.5 . . ?
C21 C22 H22B 109.5 . . ?
H22A C22 H22B 109.5 . . ?
C21 C22 H22C 109.5 . . ?
H22A C22 H22C 109.5 . . ?
H22B C22 H22C 109.5 . . ?
C24 C23 C2 114.4(3) . . ?
C24 C23 H23A 108.7 . . ?
C2 C23 H23A 108.7 . . ?
C24 C23 H23B 108.7 . . ?
C2 C23 H23B 108.7 . . ?
H23A C23 H23B 107.6 . . ?
C23 C24 H24A 109.5 . . ?
C23 C24 H24B 109.5 . . ?
H24A C24 H24B 109.5 . . ?
C23 C24 H24C 109.5 . . ?
H24A C24 H24C 109.5 . . ?
H24B C24 H24C 109.5 . . ?
N3 C11 C10 125.47(13) . . ?
N3 C11 C12 113.32(19) . . ?
C10 C11 C12 121.07(19) . . ?
C11 C12 C32 113.2(3) . . ?
C11 C12 C30 107.3(3) . . ?
C32 C12 C30 110.1(3) . . ?
C11 C12 C13 100.9(2) . . ?
C32 C12 C13 112.4(3) . . ?
C30 C12 C13 112.6(3) . . ?
O2 C13 C14 109.99(16) . . ?
O2 C13 C12 117.3(2) . . ?
C14 C13 C12 102.2(2) . . ?
O2 C13 H13 109.0 . . ?
C14 C13 H13 109.0 . . ?
C12 C13 H13 109.0 . . ?
N3 C14 C15 126.21(14) . . ?
N3 C14 C13 112.16(14) . . ?
C15 C14 C13 121.35(15) . . ?
C34 O2 C13 114.1(2) . . ?
O2 C34 H34A 109.5 . . ?
O2 C34 H34B 109.5 . . ?
H34A C34 H34B 109.5 . . ?
O2 C34 H34C 109.5 . . ?
H34A C34 H34C 109.5 . . ?
H34B C34 H34C 109.5 . . ?
C31 C30 C12 114.7(2) . . ?
C31 C30 H30A 108.6 . . ?
C12 C30 H30A 108.6 . . ?
C31 C30 H30B 108.6 . . ?
C12 C30 H30B 108.6 . . ?
H30A C30 H30B 107.6 . . ?
C30 C31 H31A 109.5 . . ?
C30 C31 H31B 109.5 . . ?
H31A C31 H31B 109.5 . . ?
C30 C31 H31C 109.5 . . ?
H31A C31 H31C 109.5 . . ?
H31B C31 H31C 109.5 . . ?
C33 C32 C12 117.5(2) . . ?
C33 C32 H32A 107.9 . . ?
C12 C32 H32A 107.9 . . ?
C33 C32 H32B 107.9 . . ?
C12 C32 H32B 107.9 . . ?
H32A C32 H32B 107.2 . . ?
C32 C33 H33A 109.5 . . ?
C32 C33 H33B 109.5 . . ?
H33A C33 H33B 109.5 . . ?
C32 C33 H33C 109.5 . . ?
H33A C33 H33C 109.5 . . ?
H33B C33 H33C 109.5 . . ?
N1 C1B C20 125.17(13) . . ?
N1 C1B C2B 110.2(6) . . ?
C20 C1B C2B 124.6(6) . . ?
C21B C2B C23B 113.7(13) . . ?
C21B C2B C3B 115.8(13) . . ?
C23B C2B C3B 109.0(14) . . ?
C21B C2B C1B 108.1(12) . . ?
C23B C2B C1B 105.8(12) . . ?
C3B C2B C1B 103.5(11) . . ?
O1B C3B C4B 111.1(10) . . ?
O1B C3B C2B 116.3(12) . . ?
C4B C3B C2B 99.6(10) . . ?
O1B C3B H3B 109.8 . . ?
C4B C3B H3B 109.8 . . ?
C2B C3B H3B 109.8 . . ?
N1 C4B C5 126.40(13) . . ?
N1 C4B C3B 115.5(5) . . ?
C5 C4B C3B 117.4(5) . . ?
C25B O1B C3B 115.3(11) . . ?
O1B C25B H25D 109.5 . . ?
O1B C25B H25E 109.5 . . ?
H25D C25B H25E 109.5 . . ?
O1B C25B H25F 109.5 . . ?
H25D C25B H25F 109.5 . . ?
H25E C25B H25F 109.5 . . ?
C2B C21B C22B 113.6(12) . . ?
C2B C21B H21C 108.8 . . ?
C22B C21B H21C 108.8 . . ?
C2B C21B H21D 108.8 . . ?
C22B C21B H21D 108.8 . . ?
H21C C21B H21D 107.7 . . ?
C21B C22B H22D 109.5 . . ?
C21B C22B H22E 109.5 . . ?
H22D C22B H22E 109.5 . . ?
C21B C22B H22F 109.5 . . ?
H22D C22B H22F 109.5 . . ?
H22E C22B H22F 109.5 . . ?
C24B C23B C2B 117.2(13) . . ?
C24B C23B H23C 108.0 . . ?
C2B C23B H23C 108.0 . . ?
C24B C23B H23D 108.0 . . ?
C2B C23B H23D 108.0 . . ?
H23C C23B H23D 107.3 . . ?
C23B C24B H24D 109.5 . . ?
C23B C24B H24E 109.5 . . ?
H24D C24B H24E 109.5 . . ?
C23B C24B H24F 109.5 . . ?
H24D C24B H24F 109.5 . . ?
H24E C24B H24F 109.5 . . ?
N3 C11B C10 125.47(13) . . ?
N3 C11B C12B 115.0(7) . . ?
C10 C11B C12B 119.4(7) . . ?
C32B C12B C30B 109.9(14) . . ?
C32B C12B C11B 108.7(12) . . ?
C30B C12B C11B 116.2(12) . . ?
C32B C12B C13B 109.8(14) . . ?
C30B C12B C13B 112.2(13) . . ?
C11B C12B C13B 99.6(10) . . ?
O2B C13B C12B 116.2(10) . . ?
O2B C13B C14B 103.4(6) . . ?
C12B C13B C14B 101.6(8) . . ?
O2B C13B H13B 111.6 . . ?
C12B C13B H13B 111.6 . . ?
C14B C13B H13B 111.6 . . ?
N3 C14B C15 126.21(14) . . ?
N3 C14B C13B 109.0(3) . . ?
C15 C14B C13B 121.7(3) . . ?
C34B O2B C13B 119.9(11) . . ?
O2B C34B H34D 109.5 . . ?
O2B C34B H34E 109.5 . . ?
H34D C34B H34E 109.5 . . ?
O2B C34B H34F 109.5 . . ?
H34D C34B H34F 109.5 . . ?
H34E C34B H34F 109.5 . . ?
C31B C30B C12B 115.0(11) . . ?
C31B C30B H30C 108.5 . . ?
C12B C30B H30C 108.5 . . ?
C31B C30B H30D 108.5 . . ?
C12B C30B H30D 108.5 . . ?
H30C C30B H30D 107.5 . . ?
C30B C31B H31D 109.5 . . ?
C30B C31B H31E 109.5 . . ?
H31D C31B H31E 109.5 . . ?
C30B C31B H31F 109.5 . . ?
H31D C31B H31F 109.5 . . ?
H31E C31B H31F 109.5 . . ?
C33B C32B C12B 129.8(14) . . ?
C33B C32B H32C 104.8 . . ?
C12B C32B H32C 104.8 . . ?
C33B C32B H32D 104.8 . . ?
C12B C32B H32D 104.8 . . ?
H32C C32B H32D 105.8 . . ?
C32B C33B H33D 109.5 . . ?
C32B C33B H33E 109.5 . . ?
H33D C33B H33E 109.5 . . ?
C32B C33B H33F 109.5 . . ?
H33D C33B H33F 109.5 . . ?
H33E C33B H33F 109.5 . . ?
C4 N1 C1 108.53(12) . . ?
C4B N1 C1B 108.53(12) . . ?
C6 N2 C9 110.22(12) . . ?
C6 N2 H2 124.9 . . ?
C9 N2 H2 124.9 . . ?
C11B N3 C14B 108.39(12) . . ?
C11 N3 C14 108.39(12) . . ?
C16 N4 C19 110.30(13) . . ?
C16 N4 H4 124.8 . . ?
C19 N4 H4 124.8 . . ?
C4B C5 C6 127.45(14) . . ?
C4 C5 C6 127.45(14) . . ?
C4 C5 H5 116.3 . . ?
C6 C5 H5 116.3 . . ?
N2 C6 C5 125.07(14) . . ?
N2 C6 C7 107.12(12) . . ?
C5 C6 C7 127.80(14) . . ?
C8 C7 C6 107.83(13) . . ?
C8 C7 C26 127.75(14) . . ?
C6 C7 C26 124.32(14) . . ?
C7 C8 C9 107.63(13) . . ?
C7 C8 C28 128.00(15) . . ?
C9 C8 C28 124.32(14) . . ?
N2 C9 C10 125.41(14) . . ?
N2 C9 C8 107.19(13) . . ?
C10 C9 C8 127.33(13) . . ?
C11B C10 C9 129.05(14) . . ?
C11 C10 C9 129.05(14) . . ?
C11 C10 H10 115.5 . . ?
C9 C10 H10 115.5 . . ?
C14B C15 C16 127.48(14) . . ?
C14 C15 C16 127.48(14) . . ?
C14 C15 H15 116.3 . . ?
C16 C15 H15 116.3 . . ?
N4 C16 C15 124.79(14) . . ?
N4 C16 C17 107.13(13) . . ?
C15 C16 C17 128.06(14) . . ?
C18 C17 C16 107.68(13) . . ?
C18 C17 C35 127.21(15) . . ?
C16 C17 C35 125.11(14) . . ?
C17 C18 C19 107.67(13) . . ?
C17 C18 C37 127.87(15) . . ?
C19 C18 C37 124.46(14) . . ?
N4 C19 C20 125.92(14) . . ?
N4 C19 C18 107.23(13) . . ?
C20 C19 C18 126.85(14) . . ?
C1B C20 C19 128.95(14) . . ?
C1 C20 C19 128.95(14) . . ?
C1 C20 H20 115.5 . . ?
C19 C20 H20 115.5 . . ?
C7 C26 C27 112.37(15) . . ?
C7 C26 H26A 109.1 . . ?
C27 C26 H26A 109.1 . . ?
C7 C26 H26B 109.1 . . ?
C27 C26 H26B 109.1 . . ?
H26A C26 H26B 107.9 . . ?
C26 C27 H27A 109.5 . . ?
C26 C27 H27B 109.5 . . ?
H27A C27 H27B 109.5 . . ?
C26 C27 H27C 109.5 . . ?
H27A C27 H27C 109.5 . . ?
H27B C27 H27C 109.5 . . ?
C8 C28 C29 112.08(17) . . ?
C8 C28 H28A 109.2 . . ?
C29 C28 H28A 109.2 . . ?
C8 C28 H28B 109.2 . . ?
C29 C28 H28B 109.2 . . ?
H28A C28 H28B 107.9 . . ?
C28 C29 H29A 109.5 . . ?
C28 C29 H29B 109.5 . . ?
H29A C29 H29B 109.5 . . ?
C28 C29 H29C 109.5 . . ?
H29A C29 H29C 109.5 . . ?
H29B C29 H29C 109.5 . . ?
C17 C35 C36 113.53(16) . . ?
C17 C35 H35A 108.9 . . ?
C36 C35 H35A 108.9 . . ?
C17 C35 H35B 108.9 . . ?
C36 C35 H35B 108.9 . . ?
H35A C35 H35B 107.7 . . ?
C35 C36 H36A 109.5 . . ?
C35 C36 H36B 109.5 . . ?
H36A C36 H36B 109.5 . . ?
C35 C36 H36C 109.5 . . ?
H36A C36 H36C 109.5 . . ?
H36B C36 H36C 109.5 . . ?
C18 C37 C38 113.00(15) . . ?
C18 C37 H37A 109.0 . . ?
C38 C37 H37A 109.0 . . ?
C18 C37 H37B 109.0 . . ?
C38 C37 H37B 109.0 . . ?
H37A C37 H37B 107.8 . . ?
C37 C38 H38A 109.5 . . ?
C37 C38 H38B 109.5 . . ?
H38A C38 H38B 109.5 . . ?
C37 C38 H38C 109.5 . . ?
H38A C38 H38C 109.5 . . ?
H38B C38 H38C 109.5 . . ?

loop_
_geom_bond_atom_site_label_1
_geom_bond_atom_site_label_2
_geom_bond_distance
_geom_bond_site_symmetry_2
_geom_bond_publ_flag
C1 N1 1.3551(19) . ?
C1 C20 1.387(2) . ?
C1 C2 1.524(4) . ?
C2 C21 1.544(4) . ?
C2 C23 1.546(4) . ?
C2 C3 1.549(5) . ?
C3 O1 1.416(4) . ?
C3 C4 1.526(4) . ?
C3 H3 1.0000 . ?
C4 N1 1.353(2) . ?
C4 C5 1.386(2) . ?
O1 C25 1.428(4) . ?
C25 H25A 0.9800 . ?
C25 H25B 0.9800 . ?
C25 H25C 0.9800 . ?
C21 C22 1.524(4) . ?
C21 H21A 0.9900 . ?
C21 H21B 0.9900 . ?
C22 H22A 0.9800 . ?
C22 H22B 0.9800 . ?
C22 H22C 0.9800 . ?
C23 C24 1.522(4) . ?
C23 H23A 0.9900 . ?
C23 H23B 0.9900 . ?
C24 H24A 0.9800 . ?
C24 H24B 0.9800 . ?
C24 H24C 0.9800 . ?
C11 N3 1.353(2) . ?
C11 C10 1.392(2) . ?
C11 C12 1.527(4) . ?
C12 C32 1.533(4) . ?
C12 C30 1.545(4) . ?
C12 C13 1.547(4) . ?
C13 O2 1.417(3) . ?
C13 C14 1.524(2) . ?
C13 H13 1.0000 . ?
C14 N3 1.357(2) . ?
C14 C15 1.381(2) . ?
O2 C34 1.415(4) . ?
C34 H34A 0.9800 . ?
C34 H34B 0.9800 . ?
C34 H34C 0.9800 . ?
C30 C31 1.534(4) . ?
C30 H30A 0.9900 . ?
C30 H30B 0.9900 . ?
C31 H31A 0.9800 . ?
C31 H31B 0.9800 . ?
C31 H31C 0.9800 . ?
C32 C33 1.492(4) . ?
C32 H32A 0.9900 . ?
C32 H32B 0.9900 . ?
C33 H33A 0.9800 . ?
C33 H33B 0.9800 . ?
C33 H33C 0.9800 . ?
C1B N1 1.3551(19) . ?
C1B C20 1.387(2) . ?
C1B C2B 1.561(17) . ?
C2B C21B 1.520(17) . ?
C2B C23B 1.523(17) . ?
C2B C3B 1.548(17) . ?
C3B O1B 1.398(14) . ?
C3B C4B 1.506(13) . ?
C3B H3B 1.0000 . ?
C4B N1 1.353(2) . ?
C4B C5 1.386(2) . ?
O1B C25B 1.394(12) . ?
C25B H25D 0.9800 . ?
C25B H25E 0.9800 . ?
C25B H25F 0.9800 . ?
C21B C22B 1.543(18) . ?
C21B H21C 0.9900 . ?
C21B H21D 0.9900 . ?
C22B H22D 0.9800 . ?
C22B H22E 0.9800 . ?
C22B H22F 0.9800 . ?
C23B C24B 1.466(17) . ?
C23B H23C 0.9900 . ?
C23B H23D 0.9900 . ?
C24B H24D 0.9800 . ?
C24B H24E 0.9800 . ?
C24B H24F 0.9800 . ?
C11B N3 1.353(2) . ?
C11B C10 1.392(2) . ?
C11B C12B 1.540(18) . ?
C12B C32B 1.529(18) . ?
C12B C30B 1.536(17) . ?
C12B C13B 1.542(18) . ?
C13B O2B 1.420(10) . ?
C13B C14B 1.601(8) . ?
C13B H13B 1.0000 . ?
C14B N3 1.357(2) . ?
C14B C15 1.381(2) . ?
O2B C34B 1.395(16) . ?
C34B H34D 0.9800 . ?
C34B H34E 0.9800 . ?
C34B H34F 0.9800 . ?
C30B C31B 1.529(16) . ?
C30B H30C 0.9900 . ?
C30B H30D 0.9900 . ?
C31B H31D 0.9800 . ?
C31B H31E 0.9800 . ?
C31B H31F 0.9800 . ?
C32B C33B 1.320(16) . ?
C32B H32C 0.9900 . ?
C32B H32D 0.9900 . ?
C33B H33D 0.9800 . ?
C33B H33E 0.9800 . ?
C33B H33F 0.9800 . ?
N2 C6 1.3713(19) . ?
N2 C9 1.3731(18) . ?
N2 H2 0.8800 . ?
N4 C16 1.3723(19) . ?
N4 C19 1.3740(19) . ?
N4 H4 0.8800 . ?
C5 C6 1.393(2) . ?
C5 H5 0.9500 . ?
C6 C7 1.432(2) . ?
C7 C8 1.379(2) . ?
C7 C26 1.503(2) . ?
C8 C9 1.431(2) . ?
C8 C28 1.502(2) . ?
C9 C10 1.397(2) . ?
C10 H10 0.9500 . ?
C15 C16 1.399(2) . ?
C15 H15 0.9500 . ?
C16 C17 1.429(2) . ?
C17 C18 1.387(2) . ?
C17 C35 1.500(2) . ?
C18 C19 1.427(2) . ?
C18 C37 1.503(2) . ?
C19 C20 1.399(2) . ?
C20 H20 0.9500 . ?
C26 C27 1.528(3) . ?
C26 H26A 0.9900 . ?
C26 H26B 0.9900 . ?
C27 H27A 0.9800 . ?
C27 H27B 0.9800 . ?
C27 H27C 0.9800 . ?
C28 C29 1.532(3) . ?
C28 H28A 0.9900 . ?
C28 H28B 0.9900 . ?
C29 H29A 0.9800 . ?
C29 H29B 0.9800 . ?
C29 H29C 0.9800 . ?
C35 C36 1.520(3) . ?
C35 H35A 0.9900 . ?
C35 H35B 0.9900 . ?
C36 H36A 0.9800 . ?
C36 H36B 0.9800 . ?
C36 H36C 0.9800 . ?
C37 C38 1.531(3) . ?
C37 H37A 0.9900 . ?
C37 H37B 0.9900 . ?
C38 H38A 0.9800 . ?
C38 H38B 0.9800 . ?
C38 H38C 0.9800 . ?

loop_
_geom_torsion_atom_site_label_1
_geom_torsion_atom_site_label_2
_geom_torsion_atom_site_label_3
_geom_torsion_atom_site_label_4
_geom_torsion
_geom_torsion_site_symmetry_1
_geom_torsion_site_symmetry_2
_geom_torsion_site_symmetry_3
_geom_torsion_site_symmetry_4
_geom_torsion_publ_flag
N1 C1 C2 C21 -128.4(2) . . . . ?
C20 C1 C2 C21 54.9(3) . . . . ?
N1 C1 C2 C23 110.4(2) . . . . ?
C20 C1 C2 C23 -66.3(3) . . . . ?
N1 C1 C2 C3 -10.3(3) . . . . ?
C20 C1 C2 C3 173.02(19) . . . . ?
C1 C2 C3 O1 133.3(3) . . . . ?
C21 C2 C3 O1 -107.3(3) . . . . ?
C23 C2 C3 O1 15.9(4) . . . . ?
C1 C2 C3 C4 12.0(3) . . . . ?
C21 C2 C3 C4 131.4(3) . . . . ?
C23 C2 C3 C4 -105.4(3) . . . . ?
O1 C3 C4 N1 -137.7(2) . . . . ?
C2 C3 C4 N1 -11.8(3) . . . . ?
O1 C3 C4 C5 46.5(3) . . . . ?
C2 C3 C4 C5 172.5(2) . . . . ?
C4 C3 O1 C25 -158.1(3) . . . . ?
C2 C3 O1 C25 83.8(4) . . . . ?
C1 C2 C21 C22 50.1(4) . . . . ?
C23 C2 C21 C22 172.2(3) . . . . ?
C3 C2 C21 C22 -61.2(4) . . . . ?
C1 C2 C23 C24 -49.5(4) . . . . ?
C21 C2 C23 C24 -173.3(3) . . . . ?
C3 C2 C23 C24 62.0(4) . . . . ?
N3 C11 C12 C32 -133.5(2) . . . . ?
C10 C11 C12 C32 50.6(3) . . . . ?
N3 C11 C12 C30 104.9(2) . . . . ?
C10 C11 C12 C30 -71.1(3) . . . . ?
N3 C11 C12 C13 -13.1(3) . . . . ?
C10 C11 C12 C13 170.88(18) . . . . ?
C11 C12 C13 O2 136.3(2) . . . . ?
C32 C12 C13 O2 -102.8(3) . . . . ?
C30 C12 C13 O2 22.3(4) . . . . ?
C11 C12 C13 C14 16.0(3) . . . . ?
C32 C12 C13 C14 136.8(2) . . . . ?
C30 C12 C13 C14 -98.1(3) . . . . ?
O2 C13 C14 N3 -141.41(18) . . . . ?
C12 C13 C14 N3 -16.1(2) . . . . ?
O2 C13 C14 C15 44.2(3) . . . . ?
C12 C13 C14 C15 169.6(2) . . . . ?
C14 C13 O2 C34 -167.4(2) . . . . ?
C12 C13 O2 C34 76.4(3) . . . . ?
C11 C12 C30 C31 -52.6(3) . . . . ?
C32 C12 C30 C31 -176.1(3) . . . . ?
C13 C12 C30 C31 57.6(4) . . . . ?
C11 C12 C32 C33 46.7(4) . . . . ?
C30 C12 C32 C33 166.7(3) . . . . ?
C13 C12 C32 C33 -66.8(4) . . . . ?
N1 C1B C2B C21B -111.5(11) . . . . ?
C20 C1B C2B C21B 66.0(13) . . . . ?
N1 C1B C2B C23B 126.4(10) . . . . ?
C20 C1B C2B C23B -56.1(14) . . . . ?
N1 C1B C2B C3B 11.8(12) . . . . ?
C20 C1B C2B C3B -170.7(7) . . . . ?
C21B C2B C3B O1B -16.1(19) . . . . ?
C23B C2B C3B O1B 113.5(14) . . . . ?
C1B C2B C3B O1B -134.2(11) . . . . ?
C21B C2B C3B C4B 103.4(13) . . . . ?
C23B C2B C3B C4B -127.0(12) . . . . ?
C1B C2B C3B C4B -14.7(12) . . . . ?
O1B C3B C4B N1 138.6(8) . . . . ?
C2B C3B C4B N1 15.4(11) . . . . ?
O1B C3B C4B C5 -50.2(12) . . . . ?
C2B C3B C4B C5 -173.4(7) . . . . ?
C4B C3B O1B C25B 167.0(11) . . . . ?
C2B C3B O1B C25B -80.0(16) . . . . ?
C23B C2B C21B C22B 175.7(15) . . . . ?
C3B C2B C21B C22B -57.0(18) . . . . ?
C1B C2B C21B C22B 58.6(16) . . . . ?
C21B C2B C23B C24B -169.2(15) . . . . ?
C3B C2B C23B C24B 60(2) . . . . ?
C1B C2B C23B C24B -50.7(19) . . . . ?
N3 C11B C12B C32B -100.6(13) . . . . ?
C10 C11B C12B C32B 82.0(13) . . . . ?
N3 C11B C12B C30B 134.9(11) . . . . ?
C10 C11B C12B C30B -42.5(15) . . . . ?
N3 C11B C12B C13B 14.2(12) . . . . ?
C10 C11B C12B C13B -163.3(6) . . . . ?
C32B C12B C13B O2B -18.9(15) . . . . ?
C30B C12B C13B O2B 103.5(13) . . . . ?
C11B C12B C13B O2B -132.9(9) . . . . ?
C32B C12B C13B C14B 92.5(12) . . . . ?
C30B C12B C13B C14B -145.1(11) . . . . ?
C11B C12B C13B C14B -21.5(11) . . . . ?
O2B C13B C14B N3 146.5(6) . . . . ?
C12B C13B C14B N3 25.7(9) . . . . ?
O2B C13B C14B C15 -52.3(8) . . . . ?
C12B C13B C14B C15 -173.1(7) . . . . ?
C12B C13B O2B C34B -71.8(16) . . . . ?
C14B C13B O2B C34B 177.9(12) . . . . ?
C32B C12B C30B C31B -170.4(13) . . . . ?
C11B C12B C30B C31B -46.5(17) . . . . ?
C13B C12B C30B C31B 67.2(16) . . . . ?
C30B C12B C32B C33B 145(2) . . . . ?
C11B C12B C32B C33B 17(3) . . . . ?
C13B C12B C32B C33B -91(2) . . . . ?
C5 C4B N1 C1B -178.94(15) . . . . ?
C3B C4B N1 C1B -8.6(7) . . . . ?
C5 C4 N1 C1 -178.94(15) . . . . ?
C3 C4 N1 C1 5.5(2) . . . . ?
C20 C1 N1 C4 179.97(15) . . . . ?
C2 C1 N1 C4 3.4(2) . . . . ?
C20 C1B N1 C4B 179.97(15) . . . . ?
C2B C1B N1 C4B -2.6(7) . . . . ?
C10 C11B N3 C14B 179.35(16) . . . . ?
C12B C11B N3 C14B 2.1(8) . . . . ?
C10 C11 N3 C14 179.35(16) . . . . ?
C12 C11 N3 C14 3.6(2) . . . . ?
C15 C14B N3 C11B -177.68(16) . . . . ?
C13B C14B N3 C11B -17.5(4) . . . . ?
C15 C14 N3 C11 -177.68(16) . . . . ?
C13 C14 N3 C11 8.3(2) . . . . ?
N1 C4B C5 C6 -2.4(3) . . . . ?
C3B C4B C5 C6 -172.5(7) . . . . ?
N1 C4 C5 C6 -2.4(3) . . . . ?
C3 C4 C5 C6 172.7(2) . . . . ?
C9 N2 C6 C5 -179.69(15) . . . . ?
C9 N2 C6 C7 -0.08(17) . . . . ?
C4B C5 C6 N2 -1.5(3) . . . . ?
C4 C5 C6 N2 -1.5(3) . . . . ?
C4B C5 C6 C7 179.02(16) . . . . ?
C4 C5 C6 C7 179.02(16) . . . . ?
N2 C6 C7 C8 -0.55(17) . . . . ?
C5 C6 C7 C8 179.04(16) . . . . ?
N2 C6 C7 C26 176.00(15) . . . . ?
C5 C6 C7 C26 -4.4(3) . . . . ?
C6 C7 C8 C9 0.94(18) . . . . ?
C26 C7 C8 C9 -175.46(16) . . . . ?
C6 C7 C8 C28 -176.67(17) . . . . ?
C26 C7 C8 C28 6.9(3) . . . . ?
C6 N2 C9 C10 -176.56(15) . . . . ?
C6 N2 C9 C8 0.66(17) . . . . ?
C7 C8 C9 N2 -1.00(18) . . . . ?
C28 C8 C9 N2 176.73(16) . . . . ?
C7 C8 C9 C10 176.16(16) . . . . ?
C28 C8 C9 C10 -6.1(3) . . . . ?
N3 C11B C10 C9 -1.8(3) . . . . ?
C12B C11B C10 C9 175.4(8) . . . . ?
N3 C11 C10 C9 -1.8(3) . . . . ?
C12 C11 C10 C9 173.7(2) . . . . ?
N2 C9 C10 C11B 0.7(3) . . . . ?
C8 C9 C10 C11B -175.99(17) . . . . ?
N2 C9 C10 C11 0.7(3) . . . . ?
C8 C9 C10 C11 -175.99(17) . . . . ?
N3 C14B C15 C16 -1.1(3) . . . . ?
C13B C14B C15 C16 -159.0(5) . . . . ?
N3 C14 C15 C16 -1.1(3) . . . . ?
C13 C14 C15 C16 172.39(18) . . . . ?
C19 N4 C16 C15 -178.95(15) . . . . ?
C19 N4 C16 C17 -0.25(16) . . . . ?
C14B C15 C16 N4 2.8(3) . . . . ?
C14 C15 C16 N4 2.8(3) . . . . ?
C14B C15 C16 C17 -175.64(16) . . . . ?
C14 C15 C16 C17 -175.64(16) . . . . ?
N4 C16 C17 C18 0.00(17) . . . . ?
C15 C16 C17 C18 178.66(16) . . . . ?
N4 C16 C17 C35 -179.28(15) . . . . ?
C15 C16 C17 C35 -0.6(3) . . . . ?
C16 C17 C18 C19 0.23(17) . . . . ?
C35 C17 C18 C19 179.49(16) . . . . ?
C16 C17 C18 C37 -179.07(15) . . . . ?
C35 C17 C18 C37 0.2(3) . . . . ?
C16 N4 C19 C20 -178.99(14) . . . . ?
C16 N4 C19 C18 0.39(16) . . . . ?
C17 C18 C19 N4 -0.38(16) . . . . ?
C37 C18 C19 N4 178.95(14) . . . . ?
C17 C18 C19 C20 178.99(15) . . . . ?
C37 C18 C19 C20 -1.7(2) . . . . ?
N1 C1B C20 C19 0.7(3) . . . . ?
C2B C1B C20 C19 -176.4(8) . . . . ?
N1 C1 C20 C19 0.7(3) . . . . ?
C2 C1 C20 C19 177.0(2) . . . . ?
N4 C19 C20 C1B -2.2(3) . . . . ?
C18 C19 C20 C1B 178.57(15) . . . . ?
N4 C19 C20 C1 -2.2(3) . . . . ?
C18 C19 C20 C1 178.57(15) . . . . ?
C8 C7 C26 C27 97.0(2) . . . . ?
C6 C7 C26 C27 -78.8(2) . . . . ?
C7 C8 C28 C29 97.7(2) . . . . ?
C9 C8 C28 C29 -79.6(2) . . . . ?
C18 C17 C35 C36 -84.6(2) . . . . ?
C16 C17 C35 C36 94.5(2) . . . . ?
C17 C18 C37 C38 101.5(2) . . . . ?
C19 C18 C37 C38 -77.6(2) . . . . ?
